data_7057127
loop_
_publ_author_name
'Purkait, Rakesh'
'Maity, Suvendu'
'Sinha, Chittaranjan'

_publ_section_title
;
 A hydrazine-based thiocarbamide probe for colorimetric and turn-on
 fluorometric detection of PO43&#x2212; and AsO33&#x2212; in semi-aqueous
 medium
;
_journal_issue 8
_journal_name_full 'New Journal of Chemistry'
_journal_page_first 6236
_journal_paper_doi 10.1039/C7NJ04533F
_journal_volume 42
_journal_year 2018
_chemical_formula_sum 'C15 H22 N6 O S2'
_chemical_formula_weight 366.51
_space_group_crystal_system monoclinic
_space_group_IT_number 14
_space_group_name_Hall '-P 2yn'
_space_group_name_H-M_alt 'P 1 21/n 1'
_symmetry_space_group_name_Hall '-P 2yn'
_symmetry_space_group_name_H-M 'P 1 21/n 1'
_atom_sites_solution_hydrogens geom
_audit_creation_method SHELXL-2014/7
_audit_update_record
;
2018-02-14 deposited with the CCDC.
2018-03-07 downloaded from the CCDC.
;
_cell_angle_alpha 90
_cell_angle_beta 96.637(4)
_cell_angle_gamma 90
_cell_formula_units_Z 4
_cell_length_a 14.6287(9)
_cell_length_b 4.8391(3)
_cell_length_c 26.5329(17)
_cell_measurement_reflns_used 3025
_cell_measurement_temperature 300(2)
_cell_measurement_theta_max 24.95
_cell_measurement_theta_min 2.80
_cell_volume 1865.7(2)
_computing_structure_refinement 'SHELXL-2014/7 (Sheldrick, 2014)'
_diffrn_ambient_temperature 300(2)
_diffrn_measured_fraction_theta_full 0.996
_diffrn_measured_fraction_theta_max 0.996
_diffrn_measurement_device_type 'Bruker APEX-II CCD'
_diffrn_measurement_method '\f and \w scans'
_diffrn_radiation_type MoK\a
_diffrn_radiation_wavelength 0.71073
_diffrn_reflns_av_R_equivalents 0.1549
_diffrn_reflns_av_unetI/netI 0.0990
_diffrn_reflns_Laue_measured_fraction_full 0.996
_diffrn_reflns_Laue_measured_fraction_max 0.996
_diffrn_reflns_limit_h_max 17
_diffrn_reflns_limit_h_min -17
_diffrn_reflns_limit_k_max 5
_diffrn_reflns_limit_k_min -5
_diffrn_reflns_limit_l_max 31
_diffrn_reflns_limit_l_min -31
_diffrn_reflns_number 15121
_diffrn_reflns_point_group_measured_fraction_full 0.996
_diffrn_reflns_point_group_measured_fraction_max 0.996
_diffrn_reflns_theta_full 24.995
_diffrn_reflns_theta_max 24.995
_diffrn_reflns_theta_min 2.567
_diffrn_source Mo
_exptl_absorpt_coefficient_mu 0.321
_exptl_absorpt_correction_type multi-scan
_exptl_crystal_colour yellow
_exptl_crystal_density_diffrn 1.304
_exptl_crystal_description prism
_exptl_crystal_F_000 912
_exptl_crystal_size_max 0.256
_exptl_crystal_size_mid 0.145
_exptl_crystal_size_min 0.015
_exptl_transmission_factor_max 0.865
_exptl_transmission_factor_min 0.755
_refine_diff_density_max 0.420
_refine_diff_density_min -0.398
_refine_diff_density_rms 0.079
_refine_ls_extinction_method none
_refine_ls_goodness_of_fit_ref 1.144
_refine_ls_hydrogen_treatment constr
_refine_ls_matrix_type full
_refine_ls_number_parameters 221
_refine_ls_number_reflns 3281
_refine_ls_number_restraints 0
_refine_ls_restrained_S_all 1.144
_refine_ls_R_factor_all 0.1811
_refine_ls_R_factor_gt 0.1022
_refine_ls_shift/su_max 0.008
_refine_ls_shift/su_mean 0.002
_refine_ls_structure_factor_coef Fsqd
_refine_ls_weighting_details 'w=1/[\s^2^(Fo^2^)+(0.1003P)^2^+4.9693P] where P=(Fo^2^+2Fc^2^)/3'
_refine_ls_weighting_scheme calc
_refine_ls_wR_factor_gt 0.2472
_refine_ls_wR_factor_ref 0.2895
_reflns_Friedel_coverage 0.000
_reflns_number_gt 1786
_reflns_number_total 3281
_reflns_threshold_expression 'I > 2\s(I)'
_cod_data_source_file c7nj04533f2.cif
_cod_data_source_block 640m_a
_cod_depositor_comments 'Adding full bibliography for 7057127.cif.'
_cod_database_code 7057127
_shelx_shelxl_version_number 2014/7
_shelx_space_group_comment
;
The symmetry employed for this shelxl refinement is uniquely defined
by the following loop, which should always be used as a source of
symmetry information in preference to the above space-group names.
They are only intended as comments.
;

loop_
_space_group_symop_operation_xyz
'x, y, z'
'-x+1/2, y+1/2, -z+1/2'
'-x, -y, -z'
'x-1/2, -y-1/2, z-1/2'

loop_
_atom_site_label
_atom_site_type_symbol
_atom_site_fract_x
_atom_site_fract_y
_atom_site_fract_z
_atom_site_U_iso_or_equiv
_atom_site_adp_type
_atom_site_occupancy
_atom_site_site_symmetry_order
_atom_site_calc_flag
_atom_site_refinement_flags_posn
_atom_site_refinement_flags_adp
S2 S 0.69462(14) -0.4474(4) 0.17684(8) 0.0587(6) Uani 1 1 d . .
S1 S 0.64849(19) 1.5871(6) 0.51651(9) 0.0872(9) Uani 1 1 d . .
O1 O 0.6087(3) 0.6830(10) 0.34624(18) 0.0559(14) Uani 1 1 d . .
H1 H 0.6155 0.8025 0.3683 0.084 Uiso 1 1 calc R U
N4 N 0.6190(4) -0.0744(12) 0.2302(2) 0.0493(15) Uani 1 1 d . .
H4 H 0.6740 -0.0353 0.2432 0.059 Uiso 1 1 calc R U
N3 N 0.5451(4) 0.0647(12) 0.2462(2) 0.0462(14) Uani 1 1 d . .
N1 N 0.5542(5) 1.0501(12) 0.4128(2) 0.0535(16) Uani 1 1 d . .
N2 N 0.5638(5) 1.2418(13) 0.4514(2) 0.0620(18) Uani 1 1 d . .
H2 H 0.5165 1.2803 0.4666 0.074 Uiso 1 1 calc R U
C1 C 0.5184(5) 0.6122(14) 0.3377(2) 0.0419(16) Uani 1 1 d . .
N5 N 0.5188(5) -0.3112(14) 0.1757(2) 0.0668(19) Uani 1 1 d . .
H7 H 0.4787 -0.2014 0.1860 0.080 Uiso 1 1 calc R U
C11 C 0.6053(5) -0.2698(14) 0.1943(3) 0.0430(17) Uani 1 1 d . .
C6 C 0.4520(5) 0.7400(14) 0.3641(2) 0.0451(17) Uani 1 1 d . .
C2 C 0.4945(5) 0.4004(13) 0.3024(2) 0.0430(17) Uani 1 1 d . .
C8 C 0.5657(5) 0.2564(14) 0.2789(2) 0.0444(17) Uani 1 1 d . .
H8 H 0.6271 0.3040 0.2876 0.053 Uiso 1 1 calc R U
C3 C 0.4034(5) 0.3258(14) 0.2942(3) 0.0491(18) Uani 1 1 d . .
H3 H 0.3862 0.1875 0.2707 0.059 Uiso 1 1 calc R U
C9 C 0.4733(6) 0.9470(15) 0.4018(3) 0.0557(19) Uani 1 1 d . .
H9 H 0.4261 1.0109 0.4195 0.067 Uiso 1 1 calc R U
C5 C 0.3620(5) 0.6500(15) 0.3543(3) 0.0536(19) Uani 1 1 d . .
H5 H 0.3176 0.7299 0.3720 0.064 Uiso 1 1 calc R U
C4 C 0.3357(5) 0.4480(16) 0.3195(3) 0.0542(19) Uani 1 1 d . .
N6 N 0.7123(6) 1.3216(18) 0.4402(3) 0.093(3) Uani 1 1 d . .
H6 H 0.7102 1.1750 0.4218 0.111 Uiso 1 1 calc R U
C10 C 0.6435(6) 1.3720(17) 0.4665(3) 0.061(2) Uani 1 1 d . .
C7 C 0.2377(6) 0.344(2) 0.3111(4) 0.081(3) Uani 1 1 d . .
H7A H 0.2347 0.1618 0.3252 0.121 Uiso 1 1 calc R U
H7B H 0.2177 0.3370 0.2753 0.121 Uiso 1 1 calc R U
H7C H 0.1985 0.4660 0.3273 0.121 Uiso 1 1 calc R U
C12 C 0.4839(8) -0.526(2) 0.1391(4) 0.107(4) Uani 1 1 d . .
H12A H 0.5360 -0.6290 0.1294 0.128 Uiso 1 1 calc R U
H12B H 0.4464 -0.6531 0.1560 0.128 Uiso 1 1 calc R U
C13 C 0.4323(11) -0.432(4) 0.0952(5) 0.186(8) Uani 1 1 d . .
H13A H 0.3953 -0.2779 0.1033 0.279 Uiso 1 1 calc R U
H13B H 0.3931 -0.5779 0.0809 0.279 Uiso 1 1 calc R U
H13C H 0.4728 -0.3754 0.0712 0.279 Uiso 1 1 calc R U
C16 C 0.8104(14) 1.544(3) 0.4408(5) 0.174(8) Uani 1 1 d . .
H16A H 0.8391 1.5439 0.4097 0.209 Uiso 1 1 calc R U
H16B H 0.8012 1.7295 0.4530 0.209 Uiso 1 1 calc R U
C17 C 0.8457(14) 1.377(4) 0.4744(7) 0.189(8) Uani 1 1 d . .
H17A H 0.8073 1.3657 0.5013 0.284 Uiso 1 1 calc R U
H17B H 0.9057 1.4418 0.4877 0.284 Uiso 1 1 calc R U
H17C H 0.8510 1.1976 0.4596 0.284 Uiso 1 1 calc R U

loop_
_atom_site_aniso_label
_atom_site_aniso_U_11
_atom_site_aniso_U_22
_atom_site_aniso_U_33
_atom_site_aniso_U_23
_atom_site_aniso_U_13
_atom_site_aniso_U_12
S2 0.0634(13) 0.0552(12) 0.0599(12) -0.0088(10) 0.0174(10) 0.0041(11)
S1 0.1019(19) 0.0875(18) 0.0743(16) -0.0395(14) 0.0192(14) -0.0086(16)
O1 0.066(3) 0.047(3) 0.056(3) -0.015(2) 0.013(3) -0.012(3)
N4 0.046(3) 0.045(3) 0.058(4) -0.011(3) 0.008(3) -0.001(3)
N3 0.051(3) 0.036(3) 0.052(3) -0.003(3) 0.010(3) -0.006(3)
N1 0.079(5) 0.039(3) 0.044(3) -0.008(3) 0.012(3) 0.004(3)
N2 0.079(5) 0.049(4) 0.061(4) -0.017(4) 0.020(4) -0.002(4)
C1 0.046(4) 0.036(4) 0.044(4) 0.007(3) 0.003(3) -0.002(3)
N5 0.068(5) 0.056(4) 0.074(5) -0.022(4) -0.004(4) 0.003(4)
C11 0.044(4) 0.035(4) 0.049(4) 0.005(3) 0.003(3) -0.003(3)
C6 0.058(5) 0.036(4) 0.041(4) 0.004(3) 0.006(3) 0.004(4)
C2 0.056(5) 0.032(4) 0.041(4) 0.001(3) 0.008(3) 0.001(3)
C8 0.056(4) 0.037(4) 0.042(4) 0.003(3) 0.015(3) -0.004(3)
C3 0.055(5) 0.037(4) 0.054(4) 0.002(4) 0.001(4) -0.001(4)
C9 0.070(5) 0.042(4) 0.056(5) -0.009(4) 0.013(4) 0.009(4)
C5 0.059(5) 0.048(4) 0.054(5) -0.001(4) 0.011(4) 0.011(4)
C4 0.046(4) 0.048(4) 0.069(5) 0.009(4) 0.009(4) 0.003(4)
N6 0.093(6) 0.092(6) 0.098(6) -0.047(5) 0.028(5) -0.028(5)
C10 0.083(6) 0.052(5) 0.051(5) -0.011(4) 0.019(4) -0.001(5)
C7 0.065(6) 0.074(6) 0.104(7) 0.001(6) 0.015(5) 0.008(5)
C12 0.112(9) 0.095(8) 0.105(8) -0.047(7) -0.022(7) 0.010(7)
C13 0.200(16) 0.223(19) 0.117(11) -0.074(13) -0.059(11) 0.003(15)
C16 0.30(2) 0.141(13) 0.089(9) 0.002(10) 0.040(12) 0.099(16)
C17 0.28(2) 0.133(14) 0.173(16) 0.012(13) 0.085(16) 0.070(16)

loop_
_atom_type_symbol
_atom_type_description
_atom_type_scat_dispersion_real
_atom_type_scat_dispersion_imag
_atom_type_scat_source
C C 0.0033 0.0016 'International Tables Vol C Tables 4.2.6.8 and 6.1.1.4'
H H 0.0000 0.0000 'International Tables Vol C Tables 4.2.6.8 and 6.1.1.4'
N N 0.0061 0.0033 'International Tables Vol C Tables 4.2.6.8 and 6.1.1.4'
O O 0.0106 0.0060 'International Tables Vol C Tables 4.2.6.8 and 6.1.1.4'
S S 0.1246 0.1234 'International Tables Vol C Tables 4.2.6.8 and 6.1.1.4'

loop_
_geom_angle_atom_site_label_1
_geom_angle_atom_site_label_2
_geom_angle_atom_site_label_3
_geom_angle
C1 O1 H1 109.5
C11 N4 N3 120.3(6)
C11 N4 H4 119.8
N3 N4 H4 119.8
C8 N3 N4 115.4(6)
C9 N1 N2 116.2(6)
C10 N2 N1 123.2(7)
C10 N2 H2 118.4
N1 N2 H2 118.4
O1 C1 C2 117.3(6)
O1 C1 C6 121.3(6)
C2 C1 C6 121.4(6)
C11 N5 C12 126.8(7)
C11 N5 H7 116.6
C12 N5 H7 116.6
N5 C11 N4 115.5(6)
N5 C11 S2 124.3(6)
N4 C11 S2 120.1(5)
C5 C6 C1 117.8(6)
C5 C6 C9 118.6(7)
C1 C6 C9 123.5(7)
C3 C2 C1 117.3(6)
C3 C2 C8 122.5(6)
C1 C2 C8 120.1(6)
N3 C8 C2 120.8(7)
N3 C8 H8 119.6
C2 C8 H8 119.6
C2 C3 C4 122.9(7)
C2 C3 H3 118.5
C4 C3 H3 118.5
N1 C9 C6 123.5(7)
N1 C9 H9 118.2
C6 C9 H9 118.2
C4 C5 C6 122.6(7)
C4 C5 H5 118.7
C6 C5 H5 118.7
C5 C4 C3 117.9(7)
C5 C4 C7 121.8(7)
C3 C4 C7 120.1(7)
C10 N6 C16 123.1(8)
C10 N6 H6 118.4
C16 N6 H6 118.4
N6 C10 N2 116.5(7)
N6 C10 S1 124.7(7)
N2 C10 S1 118.8(6)
C4 C7 H7A 109.5
C4 C7 H7B 109.5
H7A C7 H7B 109.5
C4 C7 H7C 109.5
H7A C7 H7C 109.5
H7B C7 H7C 109.5
C13 C12 N5 115.9(11)
C13 C12 H12A 108.3
N5 C12 H12A 108.3
C13 C12 H12B 108.3
N5 C12 H12B 108.3
H12A C12 H12B 107.4
C12 C13 H13A 109.5
C12 C13 H13B 109.5
H13A C13 H13B 109.5
C12 C13 H13C 109.5
H13A C13 H13C 109.5
H13B C13 H13C 109.5
C17 C16 N6 83.5(15)
C17 C16 H16A 114.7
N6 C16 H16A 114.7
C17 C16 H16B 114.7
N6 C16 H16B 114.7
H16A C16 H16B 111.8
C16 C17 H17A 109.5
C16 C17 H17B 109.5
H17A C17 H17B 109.5
C16 C17 H17C 109.5
H17A C17 H17C 109.5
H17B C17 H17C 109.5

loop_
_geom_bond_atom_site_label_1
_geom_bond_atom_site_label_2
_geom_bond_distance
S2 C11 1.673(7)
S1 C10 1.682(8)
O1 C1 1.358(8)
O1 H1 0.8200
N4 C11 1.339(8)
N4 N3 1.383(8)
N4 H4 0.8600
N3 C8 1.281(8)
N1 C9 1.287(9)
N1 N2 1.376(8)
N2 C10 1.345(10)
N2 H2 0.8600
C1 C2 1.404(9)
C1 C6 1.405(9)
N5 C11 1.320(9)
N5 C12 1.473(11)
N5 H7 0.8600
C6 C5 1.382(10)
C6 C9 1.426(10)
C2 C3 1.374(9)
C2 C8 1.453(9)
C8 H8 0.9300
C3 C4 1.392(10)
C3 H3 0.9300
C9 H9 0.9300
C5 C4 1.368(10)
C5 H5 0.9300
C4 C7 1.512(11)
N6 C10 1.312(10)
N6 C16 1.79(2)
N6 H6 0.8600
C7 H7A 0.9600
C7 H7B 0.9600
C7 H7C 0.9600
C12 C13 1.387(16)
C12 H12A 0.9700
C12 H12B 0.9700
C13 H13A 0.9600
C13 H13B 0.9600
C13 H13C 0.9600
C16 C17 1.266(18)
C16 H16A 0.9700
C16 H16B 0.9700
C17 H17A 0.9600
C17 H17B 0.9600
C17 H17C 0.9600
